data_9017819
loop_
_publ_author_name
'Mugavero, S. J.'
'Bharathy, M.'
'McAlum, J.'
'Loye, H. C.'

_publ_section_title
;
 Crystal growth of alkaline earth vanadates from hydroxide fluxes
;
_journal_name_full 'Solid State Sciences'
_journal_page_first 370
_journal_page_last 376
_journal_volume 10
_journal_year 2008
_chemical_compound_source Synthetic
_chemical_formula_sum 'Ba3 O8 V2'
_chemical_name_mineral Gurimite
_space_group_IT_number 166
_space_group_name_Hall '-R 3 2"'
_space_group_name_H-M_alt 'R -3 m :H'
_symmetry_space_group_name_H-M 'R -3 m :H'
_cell_angle_alpha 90
_cell_angle_beta 90
_cell_angle_gamma 120
_cell_length_a 5.7733
_cell_length_b 5.7733
_cell_length_c 21.339
_cell_formula_units_Z 3
_cell_volume 615.961
_database_code_amcsd 0019959
_exptl_crystal_density_diffrn 5.191
_cod_data_source_file inputs/fixed/downloads/20/20178.cif
_cod_data_source_block 20178
_cod_original_sg_symbol_H-M 'R -3 m'
_cod_original_formula_sum 'Ba3 V2 O8'
_cod_database_code 9017819

loop_
_space_group_symop_operation_xyz
x,y,z
2/3+x,1/3+y,1/3+z
1/3+x,2/3+y,2/3+z
x,x-y,z
2/3+x,1/3+x-y,1/3+z
1/3+x,2/3+x-y,2/3+z
y,x,-z
2/3+y,1/3+x,1/3-z
1/3+y,2/3+x,2/3-z
-x+y,y,z
2/3-x+y,1/3+y,1/3+z
1/3-x+y,2/3+y,2/3+z
-x,-x+y,-z
2/3-x,1/3-x+y,1/3-z
1/3-x,2/3-x+y,2/3-z
-y,-x,z
2/3-y,1/3-x,1/3+z
1/3-y,2/3-x,2/3+z
x-y,-y,-z
2/3+x-y,1/3-y,1/3-z
1/3+x-y,2/3-y,2/3-z
y,-x+y,-z
2/3+y,1/3-x+y,1/3-z
1/3+y,2/3-x+y,2/3-z
-x+y,-x,z
2/3-x+y,1/3-x,1/3+z
1/3-x+y,2/3-x,2/3+z
-x,-y,-z
2/3-x,1/3-y,1/3-z
1/3-x,2/3-y,2/3-z
-y,x-y,z
2/3-y,1/3+x-y,1/3+z
1/3-y,2/3+x-y,2/3+z
x-y,x,-z
2/3+x-y,1/3+x,1/3-z
1/3+x-y,2/3+x,2/3-z

loop_
_atom_site_label
_atom_site_fract_x
_atom_site_fract_y
_atom_site_fract_z
_atom_site_U_iso_or_equiv
Ba1 0.00000 0.00000 0.00000 0.02010
Ba2 -0.33333 0.33333 0.12820 0.01580
V 0.33333 -0.33333 0.07399 0.01370
O1 0.65660 -0.17170 0.10121 0.01950
O2 0.33333 -0.33333 -0.00514 0.03130

loop_
_cod_related_entry_id
_cod_related_entry_database
_cod_related_entry_code
1 AMCSD 0019959
